data_7129652
loop_
_publ_author_name
'Wu, Xiaoyu'
'Wu, Haowei'
'Wu, Sicheng'
'Sun, Yimeng'
'Zhu, Jia'
'Zou, Ye'
'Xu, Wei'
'Zhu, Daoben'

_publ_section_title
;
 Chemical structure modulation in conductive MOFs by adjusting the
 oxidation state of the ligand and introducing alkali metal ions
;
_journal_name_full 'Chemical Communications'
_journal_paper_doi 10.1039/D1CC06407J
_journal_year 2022
_chemical_formula_sum 'C12 Mn5 O12'
_chemical_formula_weight 610.8
_space_group_IT_number 191
_space_group_name_Hall '-P 6 2'
_space_group_name_H-M_alt 'P 6/m m m'
_symmetry_cell_setting hexagonal
_symmetry_Int_Tables_number 191
_symmetry_space_group_name_Hall '-P 6 2'
_symmetry_space_group_name_H-M 'P 6/m m m'
_cell_angle_alpha 90
_cell_angle_beta 90
_cell_angle_gamma 120
_cell_formula_units_Z 1
_cell_length_a 7.4696(19)
_cell_length_b 7.4696(19)
_cell_length_c 5.847(4)
_cell_measurement_temperature 293
_cell_volume 282.5(2)
_diffrn_ambient_temperature 293
_diffrn_measurement_device_type synchrotron
_diffrn_radiation_probe x-ray
_diffrn_radiation_type synchrotron
_diffrn_radiation_wavelength 0.69
_exptl_absorpt_coefficient_mu 4.901
_exptl_crystal_density_diffrn 3.5899
_exptl_crystal_F_000 293
_pd_instr_location ' ?'
_pd_meas_2theta_range_max 54.685
_pd_meas_2theta_range_min 2.502
_pd_meas_number_of_points 14697
_pd_proc_2theta_range_max 54.685
_pd_proc_2theta_range_min 2.502
_pd_proc_ls_background_function 'Manual background'
_pd_proc_ls_pref_orient_corr none
_pd_proc_ls_profile_function Pseudo-Voigt
_pd_proc_ls_prof_R_factor 0.051862
_pd_proc_ls_prof_wR_expected 0.023509
_pd_proc_ls_prof_wR_factor 0.074407
_refine_ls_goodness_of_fit_all 3.1652
_refine_ls_number_constraints 0
_refine_ls_number_parameters 19
_refine_ls_number_restraints 0
_refine_ls_R_factor_all 0.1347
_refine_ls_R_factor_gt 0.1298
_refine_ls_shift/su_max 0.0433
_refine_ls_shift/su_mean 0.0108
_refine_ls_weighting_scheme sigma
_refine_ls_wR_factor_all 0.1549
_refine_ls_wR_factor_gt 0.1548
_cod_data_source_file d1cc06407j5.cif
_cod_data_source_block I
_cod_depositor_comments
;
The following automatic conversions were performed:

data item '_diffrn_radiation_probe' value 'X-ray' was changed to
'x-ray' in accordance with the
/home/data/users/saulius/crontab/automatic-downloads/rss-feeds/RSC/lib/dictionaries/cif_core.dic
dictionary named 'cif_core.dic' version 2.4.2 last updated on
2011-04-26.

Automatic conversion script
Id: cif_fix_values 7556 2019-12-06 15:28:31Z antanas 
;
_cod_original_sg_symbol_Hall '-P 6;-2'
_cod_original_formula_sum 'Mn5 C12 O12'
_cod_database_code 7129652

loop_
_space_group_symop_id
_space_group_symop_operation_xyz
1 x,y,z
2 -y,x-y,z
3 -x+y,-x,z
4 -x,-y,z
5 y,-x+y,z
6 x-y,x,z
7 y,x,-z
8 x-y,-y,-z
9 -x,-x+y,-z
10 -y,-x,-z
11 -x+y,y,-z
12 x,x-y,-z
13 -x,-y,-z
14 y,-x+y,-z
15 x-y,x,-z
16 x,y,-z
17 -y,x-y,-z
18 -x+y,-x,-z
19 -y,-x,z
20 -x+y,y,z
21 x,x-y,z
22 y,x,z
23 x-y,-y,z
24 -x,-x+y,z

loop_
_atom_site_label
_atom_site_type_symbol
_atom_site_fract_x
_atom_site_fract_y
_atom_site_fract_z
_atom_site_adp_type
_atom_site_U_iso_or_equiv
_atom_site_site_symmetry_multiplicity
_atom_site_occupancy
_atom_site_calc_flag
_atom_site_refinement_flags
_atom_site_disorder_assembly
_atom_site_disorder_group
Mn1 Mn 0.666667 0.333333 0 Uiso 0.009(3) 2 1 d . . .
Mn2 Mn 0.5 0 0.5 Uiso 0.037(5) 3 1 d . . .
O1 O 0.7861(12) 0.2139(12) 0.267(4) Uiso 0.036(8) 12 1 d . . .
C1 C 0.8915(16) 0.1085(16) 0.25 Uiso 0.030(11) 12 1 d . . .

loop_
_atom_type_symbol
_atom_type_scat_dispersion_real
_atom_type_scat_dispersion_imag
_atom_type_scat_source
C 0.0032 0.0016 'International Tables Vol C tables 4.2.6.8 and 6.1.1.1'
Mn 0.3324 0.6976 'International Tables Vol C tables 4.2.6.8 and 6.1.1.1'
O 0.0107 0.0058 'International Tables Vol C tables 4.2.6.8 and 6.1.1.1'

loop_
_exptl_crystal_face_index_h
_exptl_crystal_face_index_k
_exptl_crystal_face_index_l
_exptl_crystal_face_perp_dist
? ? ? ?

loop_
_geom_angle_atom_site_label_1
_geom_angle_atom_site_label_2
_geom_angle_atom_site_label_3
_geom_angle_site_symmetry_1
_geom_angle_site_symmetry_2
_geom_angle_site_symmetry_3
_geom_angle
_geom_angle_publ_flag
O1 Mn1 O1 . . 2_655 75.1(6) ?
O1 Mn1 O1 . . 3_665 75.1(6) ?
O1 Mn1 O1 . . 10_665 90.5(6) ?
O1 Mn1 O1 . . 11_655 138.8(4) ?
O1 Mn1 O1 . . 12_555 138.8(4) ?
O1 Mn1 O1 2_655 . 3_665 75.1(5) ?
O1 Mn1 O1 2_655 . 10_665 138.8(4) ?
O1 Mn1 O1 2_655 . 11_655 138.8(5) ?
O1 Mn1 O1 2_655 . 12_555 90.5(6) ?
O1 Mn1 O1 3_665 . 10_665 138.8(4) ?
O1 Mn1 O1 3_665 . 11_655 90.5(6) ?
O1 Mn1 O1 3_665 . 12_555 138.8(5) ?
O1 Mn1 O1 10_665 . 11_655 75.1(6) ?
O1 Mn1 O1 10_665 . 12_555 75.1(6) ?
O1 Mn1 O1 11_655 . 12_555 75.1(5) ?
O1 Mn2 O1 . . 3_665 69.1(5) ?
O1 Mn2 O1 . . 4_655 109.3(6) ?
O1 Mn2 O1 . . 6_545 71.8(4) ?
O1 Mn2 O1 . . 7_546 180.0(5) ?
O1 Mn2 O1 . . 8_556 110.9(5) ?
O1 Mn2 O1 . . 10_666 70.7(6) ?
O1 Mn2 O1 . . 11_656 108.2(4) ?
O1 Mn2 O1 3_665 . 4_655 71.8(4) ?
O1 Mn2 O1 3_665 . 6_545 109.3(6) ?
O1 Mn2 O1 3_665 . 7_546 110.9(5) ?
O1 Mn2 O1 3_665 . 8_556 180.0(5) ?
O1 Mn2 O1 3_665 . 10_666 108.2(4) ?
O1 Mn2 O1 3_665 . 11_656 70.7(6) ?
O1 Mn2 O1 4_655 . 6_545 69.1(5) ?
O1 Mn2 O1 4_655 . 7_546 70.7(6) ?
O1 Mn2 O1 4_655 . 8_556 108.2(4) ?
O1 Mn2 O1 4_655 . 10_666 180.0(5) ?
O1 Mn2 O1 4_655 . 11_656 110.9(5) ?
O1 Mn2 O1 6_545 . 7_546 108.2(4) ?
O1 Mn2 O1 6_545 . 8_556 70.7(6) ?
O1 Mn2 O1 6_545 . 10_666 110.9(5) ?
O1 Mn2 O1 6_545 . 11_656 180.0(5) ?
O1 Mn2 O1 7_546 . 8_556 69.1(5) ?
O1 Mn2 O1 7_546 . 10_666 109.3(6) ?
O1 Mn2 O1 7_546 . 11_656 71.8(4) ?
O1 Mn2 O1 8_556 . 10_666 71.8(4) ?
O1 Mn2 O1 8_556 . 11_656 109.3(6) ?
O1 Mn2 O1 10_666 . 11_656 69.1(5) ?
Mn1 O1 Mn2 . . . 105.8(4) ?
Mn1 O1 Mn2 . . 2_655 105.8(4) ?
Mn1 O1 C1 . . . 130.7(13) ?
Mn2 O1 Mn2 . . 2_655 104.6(8) ?
Mn2 O1 C1 . . . 103.8(7) ?
Mn2 O1 C1 2_655 . . 103.8(7) ?
O1 C1 C1 . . 5_665 119.9(11) ?
O1 C1 C1 . . 6_545 119.9(11) ?
C1 C1 C1 5_665 . 6_545 120.0(15) ?

loop_
_geom_bond_atom_site_label_1
_geom_bond_atom_site_label_2
_geom_bond_site_symmetry_1
_geom_bond_site_symmetry_2
_geom_bond_distance
_geom_bond_publ_flag
Mn1 O1 . . 2.195(17) ?
Mn1 O1 . 2_655 2.195(17) ?
Mn1 O1 . 3_665 2.195(17) ?
Mn1 O1 . 10_665 2.195(17) ?
Mn1 O1 . 11_655 2.195(17) ?
Mn1 O1 . 12_555 2.195(17) ?
Mn2 O1 . . 2.360(14) ?
Mn2 O1 . 3_665 2.360(16) ?
Mn2 O1 . 4_655 2.360(14) ?
Mn2 O1 . 6_545 2.360(16) ?
Mn2 O1 . 7_546 2.360(14) ?
Mn2 O1 . 8_556 2.360(16) ?
Mn2 O1 . 10_666 2.360(14) ?
Mn2 O1 . 11_656 2.360(16) ?
O1 C1 . . 1.368(18) ?
C1 C1 . 5_665 1.404(15) ?
C1 C1 . 6_545 1.404(15) ?

loop_
_restr_angle_atom_site_label_1
_restr_angle_site_symmetry_1
_restr_angle_atom_site_label_2
_restr_angle_site_symmetry_2
_restr_angle_atom_site_label_3
_restr_angle_site_symmetry_3
_restr_angle_target
_restr_angle_target_weight_param
? ? ? ? ? ? ? ?

loop_
_restr_distance_atom_site_label_1
_restr_distance_site_symmetry_1
_restr_distance_atom_site_label_2
_restr_distance_site_symmetry_2
_restr_distance_target
_restr_distance_target_weight_param
? ? ? ? ? ?

loop_
_restr_equal_angle_atom_site_label_1
_restr_equal_angle_site_symmetry_1
_restr_equal_angle_atom_site_label_2
_restr_equal_angle_site_symmetry_2
_restr_equal_angle_atom_site_label_3
_restr_equal_angle_site_symmetry_3
_restr_equal_angle_class_class_id
_restr_equal_angle_class_target_weight_param
? ? ? ? ? ? ? ?

loop_
_restr_equal_distance_atom_site_label_1
_restr_equal_distance_site_symmetry_1
_restr_equal_distance_atom_site_label_2
_restr_equal_distance_site_symmetry_2
_restr_equal_distance_class_class_id
_restr_equal_distance_class_target_weight_param
? ? ? ? ? ?

loop_
_restr_equal_torsion_atom_site_label_1
_restr_equal_torsion_site_symmetry_1
_restr_equal_torsion_atom_site_label_2
_restr_equal_torsion_site_symmetry_2
_restr_equal_torsion_atom_site_label_3
_restr_equal_torsion_site_symmetry_3
_restr_equal_torsion_atom_site_label_4
_restr_equal_torsion_site_symmetry_4
_restr_equal_torsion_class_class_id
_restr_equal_torsion_class_target_weight_param
? ? ? ? ? ? ? ? ? ?

loop_
_restr_torsion_atom_site_label_1
_restr_torsion_site_symmetry_1
_restr_torsion_atom_site_label_2
_restr_torsion_site_symmetry_2
_restr_torsion_atom_site_label_3
_restr_torsion_site_symmetry_3
_restr_torsion_atom_site_label_4
_restr_torsion_site_symmetry_4
_restr_torsion_angle_target
_restr_torsion_weight_param
? ? ? ? ? ? ? ? ? ?
